data_4117474
loop_
_publ_author_name
'Shikuo Ren'
'Zaozao Qiu'
'Zuowei Xie'

_publ_section_title
;
 Transition-Metal-Promoted or -Catalyzed Exocyclic Alkyne Insertion via
 Zirconacyclopentene with Carborane Auxiliary: Formation of Symmetric or
 Unsymmetric Benzocarboranes
;
_journal_name_full 'Journal of the American Chemical Society'
_journal_page_first 3242
_journal_page_last 3254
_journal_paper_doi 10.1021/ja211485t
_journal_volume 134
_journal_year 2012
_chemical_formula_sum 'C17 H38 B10 Si'
_chemical_formula_weight 378.66
_chemical_name_systematic
; 
 ? 
;
_space_group_IT_number 170
_symmetry_cell_setting hexagonal
_symmetry_space_group_name_Hall 'P 65'
_symmetry_space_group_name_H-M 'P 65'
_atom_sites_solution_hydrogens geom
_atom_sites_solution_primary direct
_atom_sites_solution_secondary difmap
_audit_creation_method SHELXL-97
_cell_angle_alpha 90.00
_cell_angle_beta 90.00
_cell_angle_gamma 120.00
_cell_formula_units_Z 6
_cell_length_a 10.693(3)
_cell_length_b 10.693(3)
_cell_length_c 37.114(11)
_cell_measurement_temperature 293(2)
_cell_volume 3675.1(18)
_computing_cell_refinement 'BRUKER SMART CCD DIFFRACTOMETER'
_computing_data_collection 'BRUKER SMART CCD DIFFRACTOMETER'
_computing_data_reduction 'BRUKER SMART CCD DIFFRACTOMETER'
_computing_molecular_graphics 'SIEMENS SHELXTL'
_computing_publication_material 'SIEMENS SHELXTL'
_computing_structure_refinement 'SHELXL-97 (Sheldrick, 2008)'
_computing_structure_solution 'SHELXS-97 (Sheldrick, 2008)'
_diffrn_ambient_temperature 293(2)
_diffrn_measured_fraction_theta_full 1.000
_diffrn_measured_fraction_theta_max 1.000
_diffrn_measurement_device_type 'BRUKER SMART CCD DIFFRACTOMETER'
_diffrn_measurement_method 'OMEGA SCAN'
_diffrn_radiation_monochromator graphite
_diffrn_radiation_source 'fine-focus sealed tube'
_diffrn_radiation_type MoK\a
_diffrn_radiation_wavelength 0.71073
_diffrn_reflns_av_R_equivalents 0.0772
_diffrn_reflns_av_sigmaI/netI 0.0629
_diffrn_reflns_limit_h_max 8
_diffrn_reflns_limit_h_min -12
_diffrn_reflns_limit_k_max 12
_diffrn_reflns_limit_k_min -12
_diffrn_reflns_limit_l_max 43
_diffrn_reflns_limit_l_min -43
_diffrn_reflns_number 20088
_diffrn_reflns_theta_full 25.00
_diffrn_reflns_theta_max 25.00
_diffrn_reflns_theta_min 2.20
_exptl_absorpt_coefficient_mu 0.097
_exptl_absorpt_correction_T_max 0.7456
_exptl_absorpt_correction_T_min 0.4858
_exptl_absorpt_correction_type multi-scan
_exptl_crystal_colour colourless
_exptl_crystal_density_diffrn 1.027
_exptl_crystal_description block
_exptl_crystal_F_000 1224
_exptl_crystal_size_max 0.50
_exptl_crystal_size_mid 0.40
_exptl_crystal_size_min 0.30
_refine_diff_density_max 0.218
_refine_diff_density_min -0.189
_refine_diff_density_rms 0.040
_refine_ls_extinction_method none
_refine_ls_goodness_of_fit_ref 1.066
_refine_ls_hydrogen_treatment riding
_refine_ls_matrix_type full
_refine_ls_number_parameters 254
_refine_ls_number_reflns 4322
_refine_ls_number_restraints 1
_refine_ls_restrained_S_all 1.066
_refine_ls_R_factor_all 0.0867
_refine_ls_R_factor_gt 0.0550
_refine_ls_shift/su_max 0.013
_refine_ls_shift/su_mean 0.003
_refine_ls_structure_factor_coef Fsqd
_refine_ls_weighting_details 'calc w=1/[\s^2^(Fo^2^)+(0.0870P)^2^+0.2563P] where P=(Fo^2^+2Fc^2^)/3'
_refine_ls_weighting_scheme calc
_refine_ls_wR_factor_gt 0.1356
_refine_ls_wR_factor_ref 0.1580
_reflns_number_gt 3143
_reflns_number_total 4322
_reflns_threshold_expression >2sigma(I)
_cod_data_source_file ja211485t_si_001_5.cif
_cod_data_source_block 3p
_cod_database_code 4117474

loop_
_symmetry_equiv_pos_as_xyz
'x, y, z'
'-y, x-y, z+2/3'
'-x+y, -x, z+1/3'
'-x, -y, z+1/2'
'y, -x+y, z+1/6'
'x-y, x, z+5/6'

loop_
_atom_site_label
_atom_site_type_symbol
_atom_site_fract_x
_atom_site_fract_y
_atom_site_fract_z
_atom_site_U_iso_or_equiv
_atom_site_adp_type
_atom_site_occupancy
_atom_site_symmetry_multiplicity
_atom_site_calc_flag
_atom_site_refinement_flags
Si1 Si 0.99193(10) 0.36679(10) 0.07278(4) 0.0584(3) Uani 1 1 d .
C1 C 0.5181(3) 0.2232(3) 0.07610(9) 0.0361(7) Uani 1 1 d .
C2 C 0.6960(3) 0.3292(3) 0.07402(10) 0.0408(7) Uani 1 1 d .
C11 C 0.4638(3) 0.0668(3) 0.07821(8) 0.0348(7) Uani 1 1 d .
C12 C 0.3010(3) -0.0303(3) 0.07928(10) 0.0471(8) Uani 1 1 d .
H12A H 0.2560 0.0224 0.0700 0.057 Uiso 1 1 calc R
H12B H 0.2739 -0.1127 0.0637 0.057 Uiso 1 1 calc R
C13 C 0.2440(4) -0.0839(5) 0.11695(12) 0.0672(11) Uani 1 1 d .
H13A H 0.1410 -0.1451 0.1161 0.101 Uiso 1 1 calc R
H13B H 0.2680 -0.0029 0.1324 0.101 Uiso 1 1 calc R
H13C H 0.2870 -0.1375 0.1262 0.101 Uiso 1 1 calc R
C14 C 0.5564(3) 0.0165(3) 0.07866(8) 0.0363(7) Uani 1 1 d .
C15 C 0.4971(3) -0.1456(3) 0.07458(10) 0.0473(8) Uani 1 1 d .
H15A H 0.5570 -0.1738 0.0880 0.057 Uiso 1 1 calc R
H15B H 0.3999 -0.1982 0.0843 0.057 Uiso 1 1 calc R
C16 C 0.4954(5) -0.1828(4) 0.03505(11) 0.0678(11) Uani 1 1 d .
H16A H 0.4580 -0.2848 0.0326 0.102 Uiso 1 1 calc R
H16B H 0.5918 -0.1314 0.0256 0.102 Uiso 1 1 calc R
H16C H 0.4352 -0.1557 0.0219 0.102 Uiso 1 1 calc R
C18 C 0.7154(3) 0.1110(3) 0.08003(9) 0.0388(7) Uani 1 1 d .
C19 C 0.8011(3) 0.0366(3) 0.08791(9) 0.0442(8) Uani 1 1 d .
H19A H 0.9012 0.1012 0.0814 0.053 Uiso 1 1 calc R
H19B H 0.7652 -0.0484 0.0728 0.053 Uiso 1 1 calc R
C20 C 0.7950(4) -0.0088(4) 0.12695(10) 0.0515(9) Uani 1 1 d .
H20A H 0.8223 0.0740 0.1424 0.062 Uiso 1 1 calc R
H20B H 0.6966 -0.0814 0.1329 0.062 Uiso 1 1 calc R
C21 C 0.8943(4) -0.0694(5) 0.13427(12) 0.0693(11) Uani 1 1 d .
H21A H 0.8679 -0.1507 0.1183 0.083 Uiso 1 1 calc R
H21B H 0.9926 0.0040 0.1285 0.083 Uiso 1 1 calc R
C22 C 0.8904(5) -0.1183(7) 0.17245(15) 0.1011(18) Uani 1 1 d .
H22A H 0.9552 -0.1554 0.1749 0.152 Uiso 1 1 calc R
H22B H 0.7940 -0.1927 0.1783 0.152 Uiso 1 1 calc R
H22C H 0.9193 -0.0380 0.1885 0.152 Uiso 1 1 calc R
C23 C 0.7840(3) 0.2571(3) 0.07677(10) 0.0435(8) Uani 1 1 d .
C24 C 1.0468(5) 0.2978(5) 0.03376(13) 0.0843(14) Uani 1 1 d .
H24A H 1.1500 0.3511 0.0314 0.126 Uiso 1 1 calc R
H24B H 1.0035 0.3090 0.0122 0.126 Uiso 1 1 calc R
H24C H 1.0153 0.1974 0.0374 0.126 Uiso 1 1 calc R
C25 C 1.0759(4) 0.3538(6) 0.11595(14) 0.0833(14) Uani 1 1 d .
H25A H 1.1791 0.4083 0.1138 0.125 Uiso 1 1 calc R
H25B H 1.0458 0.2545 0.1208 0.125 Uiso 1 1 calc R
H25C H 1.0456 0.3920 0.1353 0.125 Uiso 1 1 calc R
C26 C 1.0781(5) 0.5634(5) 0.0628(2) 0.125(3) Uani 1 1 d .
H26A H 1.1809 0.6045 0.0616 0.187 Uiso 1 1 calc R
H26B H 1.0547 0.6101 0.0816 0.187 Uiso 1 1 calc R
H26C H 1.0430 0.5769 0.0402 0.187 Uiso 1 1 calc R
B3 B 0.5951(4) 0.3031(4) 0.03510(11) 0.0452(9) Uani 1 1 d .
H3 H 0.5990 0.2437 0.0113 0.054 Uiso 1 1 calc R
B4 B 0.4328(4) 0.2918(4) 0.04964(13) 0.0510(10) Uani 1 1 d .
H4 H 0.3310 0.2247 0.0351 0.061 Uiso 1 1 calc R
B5 B 0.4382(5) 0.3078(4) 0.09712(13) 0.0544(11) Uani 1 1 d .
H5 H 0.3391 0.2517 0.1133 0.065 Uiso 1 1 calc R
B6 B 0.6032(4) 0.3276(4) 0.11294(12) 0.0504(10) Uani 1 1 d .
H6 H 0.6123 0.2850 0.1392 0.061 Uiso 1 1 calc R
B7 B 0.7388(5) 0.4760(4) 0.04648(13) 0.0526(11) Uani 1 1 d .
H7 H 0.8369 0.5302 0.0298 0.063 Uiso 1 1 calc R
B8 B 0.5728(5) 0.4564(4) 0.03203(13) 0.0577(11) Uani 1 1 d .
H8 H 0.5626 0.4993 0.0059 0.069 Uiso 1 1 calc R
B9 B 0.4748(5) 0.4575(5) 0.06975(15) 0.0646(12) Uani 1 1 d .
H9 H 0.4004 0.5003 0.0683 0.077 Uiso 1 1 calc R
B10 B 0.5816(5) 0.4798(5) 0.10859(15) 0.0641(12) Uani 1 1 d .
H10 H 0.5774 0.5383 0.1325 0.077 Uiso 1 1 calc R
B11 B 0.7442(5) 0.4900(4) 0.09418(13) 0.0550(11) Uani 1 1 d .
H11 H 0.8470 0.5538 0.1086 0.066 Uiso 1 1 calc R
B12 B 0.6656(5) 0.5717(4) 0.06827(14) 0.0627(12) Uani 1 1 d .
H12 H 0.7164 0.6898 0.0660 0.075 Uiso 1 1 calc R

loop_
_atom_site_aniso_label
_atom_site_aniso_U_11
_atom_site_aniso_U_22
_atom_site_aniso_U_33
_atom_site_aniso_U_23
_atom_site_aniso_U_13
_atom_site_aniso_U_12
Si1 0.0291(4) 0.0436(6) 0.0924(8) -0.0036(5) -0.0018(5) 0.0107(4)
C1 0.0306(15) 0.0358(16) 0.0409(17) -0.0006(14) -0.0044(14) 0.0159(13)
C2 0.0326(15) 0.0284(14) 0.0558(19) -0.0059(13) -0.0071(16) 0.0110(12)
C11 0.0285(14) 0.0344(14) 0.0360(17) 0.0035(13) -0.0033(13) 0.0116(13)
C12 0.0337(16) 0.0385(16) 0.063(2) 0.0087(16) -0.0048(16) 0.0132(14)
C13 0.047(2) 0.070(3) 0.081(3) 0.020(2) 0.017(2) 0.026(2)
C14 0.0324(15) 0.0287(14) 0.0427(17) -0.0004(13) -0.0019(13) 0.0115(12)
C15 0.0405(16) 0.0335(16) 0.060(2) 0.0014(16) -0.0088(17) 0.0129(14)
C16 0.084(3) 0.042(2) 0.070(3) -0.0127(18) -0.009(2) 0.026(2)
C18 0.0298(15) 0.0369(17) 0.048(2) -0.0067(14) -0.0041(13) 0.0152(13)
C19 0.0327(16) 0.0336(16) 0.065(2) -0.0011(15) -0.0004(15) 0.0155(13)
C20 0.0406(18) 0.055(2) 0.063(2) 0.0031(17) 0.0013(16) 0.0269(17)
C21 0.060(2) 0.081(3) 0.081(3) 0.008(2) -0.010(2) 0.046(2)
C22 0.077(3) 0.138(5) 0.101(4) 0.043(3) -0.001(3) 0.063(3)
C23 0.0321(15) 0.0305(16) 0.068(2) -0.0069(15) -0.0083(16) 0.0156(13)
C24 0.059(3) 0.090(3) 0.075(3) 0.012(3) 0.017(2) 0.016(2)
C25 0.043(2) 0.102(4) 0.082(3) -0.017(3) -0.009(2) 0.019(2)
C26 0.038(2) 0.050(3) 0.261(8) 0.012(4) 0.009(3) 0.004(2)
B3 0.043(2) 0.0375(19) 0.048(2) 0.0044(17) 0.0006(17) 0.0153(17)
B4 0.043(2) 0.049(2) 0.066(3) 0.0099(19) -0.0068(19) 0.0269(19)
B5 0.053(2) 0.052(2) 0.069(3) -0.001(2) 0.010(2) 0.034(2)
B6 0.055(2) 0.047(2) 0.049(2) -0.0081(18) -0.0070(19) 0.0252(19)
B7 0.047(2) 0.033(2) 0.075(3) 0.0021(19) 0.003(2) 0.0180(18)
B8 0.061(3) 0.041(2) 0.069(3) 0.010(2) -0.003(2) 0.024(2)
B9 0.060(3) 0.051(2) 0.096(4) 0.009(2) 0.007(3) 0.037(2)
B10 0.068(3) 0.048(2) 0.082(3) -0.013(2) -0.001(2) 0.033(2)
B11 0.049(2) 0.035(2) 0.078(3) -0.015(2) -0.011(2) 0.0189(18)
B12 0.058(3) 0.036(2) 0.093(4) -0.002(2) 0.000(2) 0.023(2)

loop_
_atom_type_symbol
_atom_type_description
_atom_type_scat_dispersion_real
_atom_type_scat_dispersion_imag
_atom_type_scat_source
C C 0.0033 0.0016 'International Tables Vol C Tables 4.2.6.8 and 6.1.1.4'
H H 0.0000 0.0000 'International Tables Vol C Tables 4.2.6.8 and 6.1.1.4'
B B 0.0013 0.0007 'International Tables Vol C Tables 4.2.6.8 and 6.1.1.4'
Si Si 0.0817 0.0704 'International Tables Vol C Tables 4.2.6.8 and 6.1.1.4'

loop_
_geom_angle_atom_site_label_1
_geom_angle_atom_site_label_2
_geom_angle_atom_site_label_3
_geom_angle
C24 Si1 C26 102.6(3)
C24 Si1 C25 112.4(2)
C26 Si1 C25 105.5(3)
C24 Si1 C23 108.42(18)
C26 Si1 C23 118.06(19)
C25 Si1 C23 109.73(19)
C11 C1 C2 116.4(2)
C11 C1 B5 123.9(3)
C2 C1 B5 111.4(2)
C11 C1 B6 118.5(3)
C2 C1 B6 62.4(2)
B5 C1 B6 62.2(2)
C11 C1 B4 121.2(2)
C2 C1 B4 110.5(2)
B5 C1 B4 61.8(2)
B6 C1 B4 113.4(3)
C11 C1 B3 115.2(3)
C2 C1 B3 61.6(2)
B5 C1 B3 112.3(3)
B6 C1 B3 114.4(2)
B4 C1 B3 61.1(2)
C23 C2 C1 116.6(2)
C23 C2 B11 122.9(3)
C1 C2 B11 109.6(3)
C23 C2 B7 124.1(3)
C1 C2 B7 109.9(2)
B11 C2 B7 62.3(3)
C23 C2 B3 118.4(3)
C1 C2 B3 61.44(19)
B11 C2 B3 112.2(3)
B7 C2 B3 61.1(2)
C23 C2 B6 116.2(3)
C1 C2 B6 60.2(2)
B11 C2 B6 62.0(2)
B7 C2 B6 112.9(3)
B3 C2 B6 112.4(2)
C14 C11 C1 120.3(2)
C14 C11 C12 123.3(3)
C1 C11 C12 116.4(2)
C13 C12 C11 112.9(3)
C11 C14 C18 123.5(3)
C11 C14 C15 118.9(3)
C18 C14 C15 117.5(3)
C16 C15 C14 109.7(3)
C23 C18 C14 123.8(3)
C23 C18 C19 120.1(3)
C14 C18 C19 116.0(2)
C18 C19 C20 114.3(3)
C21 C20 C19 112.3(3)
C22 C21 C20 114.3(4)
C18 C23 C2 118.9(3)
C18 C23 Si1 120.1(2)
C2 C23 Si1 120.9(2)
C1 B3 C2 56.99(19)
C1 B3 B4 59.3(2)
C2 B3 B4 105.5(3)
C1 B3 B7 104.8(3)
C2 B3 B7 59.2(2)
B4 B3 B7 108.0(3)
C1 B3 B8 105.1(3)
C2 B3 B8 105.3(3)
B4 B3 B8 60.0(2)
B7 B3 B8 59.7(2)
C1 B4 B9 105.2(3)
C1 B4 B3 59.6(2)
B9 B4 B3 108.3(3)
C1 B4 B5 58.5(2)
B9 B4 B5 60.1(3)
B3 B4 B5 108.3(3)
C1 B4 B8 105.5(3)
B9 B4 B8 59.5(3)
B3 B4 B8 60.3(2)
B5 B4 B8 107.5(3)
C1 B5 B10 104.9(3)
C1 B5 B9 105.9(3)
B10 B5 B9 60.6(3)
C1 B5 B4 59.7(2)
B10 B5 B4 108.1(3)
B9 B5 B4 59.8(3)
C1 B5 B6 58.9(2)
B10 B5 B6 59.9(2)
B9 B5 B6 109.1(3)
B4 B5 B6 109.0(3)
C1 B6 C2 57.32(19)
C1 B6 B10 104.9(3)
C2 B6 B10 104.5(3)
C1 B6 B5 58.9(2)
C2 B6 B5 104.7(3)
B10 B6 B5 59.8(2)
C1 B6 B11 103.8(3)
C2 B6 B11 57.7(2)
B10 B6 B11 60.0(2)
B5 B6 B11 107.2(3)
C2 B7 B8 106.1(3)
C2 B7 B12 105.2(3)
B8 B7 B12 59.8(3)
C2 B7 B3 59.6(2)
B8 B7 B3 60.4(2)
B12 B7 B3 108.1(3)
C2 B7 B11 58.0(2)
B8 B7 B11 107.6(3)
B12 B7 B11 60.0(3)
B3 B7 B11 107.5(3)
B9 B8 B12 60.9(3)
B9 B8 B7 109.0(3)
B12 B8 B7 60.2(2)
B9 B8 B4 60.0(3)
B12 B8 B4 108.4(3)
B7 B8 B4 107.9(3)
B9 B8 B3 108.2(3)
B12 B8 B3 108.0(3)
B7 B8 B3 59.9(2)
B4 B8 B3 59.7(2)
B8 B9 B4 60.5(3)
B8 B9 B5 108.4(3)
B4 B9 B5 60.2(2)
B8 B9 B12 59.7(3)
B4 B9 B12 107.8(3)
B5 B9 B12 107.3(3)
B8 B9 B10 107.6(3)
B4 B9 B10 107.6(3)
B5 B9 B10 59.5(3)
B12 B9 B10 59.6(3)
B5 B10 B6 60.3(2)
B5 B10 B12 108.1(3)
B6 B10 B12 109.0(3)
B5 B10 B11 107.9(3)
B6 B10 B11 60.4(2)
B12 B10 B11 60.0(3)
B5 B10 B9 59.9(3)
B6 B10 B9 108.8(3)
B12 B10 B9 60.2(3)
B11 B10 B9 108.0(4)
C2 B11 B12 106.3(3)
C2 B11 B10 106.1(3)
B12 B11 B10 60.0(3)
C2 B11 B6 60.3(2)
B12 B11 B6 108.3(3)
B10 B11 B6 59.6(2)
C2 B11 B7 59.7(2)
B12 B11 B7 59.7(3)
B10 B11 B7 107.8(3)
B6 B11 B7 109.4(3)
B8 B12 B7 60.1(3)
B8 B12 B10 107.8(3)
B7 B12 B10 108.3(3)
B8 B12 B11 108.1(3)
B7 B12 B11 60.3(3)
B10 B12 B11 60.0(3)
B8 B12 B9 59.4(3)
B7 B12 B9 107.8(3)
B10 B12 B9 60.2(3)
B11 B12 B9 108.0(3)

loop_
_geom_bond_atom_site_label_1
_geom_bond_atom_site_label_2
_geom_bond_distance
Si1 C24 1.849(5)
Si1 C26 1.862(5)
Si1 C25 1.875(5)
Si1 C23 1.932(3)
C1 C11 1.473(4)
C1 C2 1.659(4)
C1 B5 1.711(5)
C1 B6 1.711(5)
C1 B4 1.733(5)
C1 B3 1.737(5)
C2 C23 1.490(4)
C2 B11 1.701(5)
C2 B7 1.732(5)
C2 B3 1.740(5)
C2 B6 1.747(6)
C11 C14 1.343(4)
C11 C12 1.517(4)
C12 C13 1.518(6)
C14 C18 1.482(4)
C14 C15 1.527(4)
C15 C16 1.518(6)
C18 C23 1.358(4)
C18 C19 1.513(4)
C19 C20 1.519(5)
C20 C21 1.520(5)
C21 C22 1.504(6)
B3 B4 1.763(6)
B3 B7 1.766(5)
B3 B8 1.774(6)
B4 B9 1.761(7)
B4 B5 1.768(6)
B4 B8 1.770(6)
B5 B10 1.759(6)
B5 B9 1.767(6)
B5 B6 1.769(6)
B6 B10 1.761(6)
B6 B11 1.777(6)
B7 B8 1.763(6)
B7 B12 1.765(6)
B7 B11 1.775(7)
B8 B9 1.753(7)
B8 B12 1.758(7)
B9 B12 1.779(6)
B9 B10 1.780(8)
B10 B12 1.769(7)
B10 B11 1.769(7)
B11 B12 1.769(6)
